data_9016790
loop_
_publ_author_name
'Camara, F.'
'Oberti, R.'

_publ_section_title
;
 The crystal-chemistry of holmquistites: Ferroholmquistite from
 Greenbushes (Western Australia) and
 hints for compositional constraints in B-Li amphiboles
 Sample: Siberia
;
_journal_name_full 'American Mineralogist'
_journal_page_first 1167
_journal_page_last 1176
_journal_volume 90
_journal_year 2005
_chemical_formula_sum 'Al1.98 F0.02 Fe1.2 H3.96 Li1.71 Mg1.89 Mn0.01 Na0.03 O24 Si7.98'
_chemical_name_mineral Holmquistite
_space_group_IT_number 62
_space_group_name_Hall '-P 2ac 2n'
_space_group_name_H-M_alt 'P n m a'
_symmetry_space_group_name_H-M 'P n m a'
_cell_angle_alpha 90
_cell_angle_beta 90
_cell_angle_gamma 90
_cell_formula_units_Z 4
_cell_length_a 18.277
_cell_length_b 17.646
_cell_length_c 5.2792
_cell_volume 1702.626
_database_code_amcsd 0003814
_exptl_crystal_density_diffrn 3.088
_cod_data_source_file inputs/fixed/downloads/03/03845.cif
_cod_data_source_block 03845
_cod_original_formula_sum 'Mg1.89 Fe1.2 Mn.01 Al1.98 Li1.71 Na.03 Si7.98 O24 F.02 H3.96'
_cod_database_code 9016790

loop_
_space_group_symop_operation_xyz
x,y,z
x,1/2-y,z
-x,1/2+y,-z
1/2-x,1/2+y,1/2+z
1/2+x,1/2-y,1/2-z
1/2+x,y,1/2-z
1/2-x,-y,1/2+z
-x,-y,-z

loop_
_atom_site_label
_atom_site_fract_x
_atom_site_fract_y
_atom_site_fract_z
_atom_site_occupancy
_atom_site_U_iso_or_equiv
_atom_site_type_symbol
_atom_site_attached_hydrogens
Mg1 0.12520 0.15890 0.39430 0.65500 0.00700 Mg 0
Fe1 0.12520 0.15890 0.39430 0.34000 0.00700 Fe 0
Mn1 0.12520 0.15890 0.39430 0.00500 0.00700 Mn 0
Al2 0.12530 0.06880 -0.10410 0.98000 0.00700 Al 0
Fe2 0.12530 0.06880 -0.10410 0.02000 0.00700 Fe 0
Mg3 0.12530 0.25000 -0.10600 0.53000 0.00700 Mg 0
Fe3 0.12530 0.25000 -0.10600 0.47000 0.00700 Fe 0
Li4 0.12390 -0.00910 0.39860 0.85500 0.01800 Li 0
Mg4 0.12390 -0.00910 0.39860 0.02500 0.01800 Mg 0
Na4 0.12390 -0.00910 0.39860 0.01500 0.01800 Na 0
Fe4 0.12390 -0.00910 0.39860 0.00500 0.01800 Fe 0
Si1A 0.26960 0.16190 0.06740 0.99500 0.00600 Si 0
Al1A 0.26960 0.16190 0.06740 0.00500 0.00600 Al 0
Si1B -0.01910 0.16240 0.72310 0.99500 0.00600 Si 0
Al1B -0.01910 0.16240 0.72310 0.00500 0.00600 Al 0
Si2A 0.27350 0.07590 0.57360 1.00000 0.00600 Si 0
Si2B -0.02420 0.07700 0.21440 1.00000 0.00600 Si 0
O1A 0.18060 0.15610 0.04990 1.00000 0.00700 O 0
O1B 0.06980 0.15600 0.73850 1.00000 0.00700 O 0
O2A 0.18440 0.07530 0.59270 1.00000 0.00800 O 0
O2B 0.06520 0.07480 0.19730 1.00000 0.00800 O 0
O-H3A 0.18220 0.25000 0.55300 0.99000 0.00900 O 1
F3A 0.18220 0.25000 0.55300 0.01000 0.00900 F 0
O-H3B 0.06890 0.25000 0.23500 0.99000 0.00900 O 1
F3B 0.06890 0.25000 0.23500 0.01000 0.00900 F 0
O4A 0.31260 -0.00420 0.56180 1.00000 0.01000 O 0
O4B -0.06490 -0.00140 0.26800 1.00000 0.00900 O 0
O5A 0.30560 0.11470 -0.16460 1.00000 0.00900 O 0
O5B -0.05430 0.11350 0.94880 1.00000 0.00900 O 0
O6A 0.29670 0.13000 0.33710 1.00000 0.01000 O 0
O6B -0.04630 0.13300 0.44870 1.00000 0.01100 O 0
O7A 0.29310 0.25000 0.04200 1.00000 0.01000 O 0
O7B -0.04300 0.25000 0.75610 1.00000 0.01100 O 0
HA 0.23300 0.25000 0.54460 0.99000 ? H 0
HB 0.02210 0.25000 0.22060 0.99000 ? H 0

loop_
_cod_changelog_entry_id
_cod_changelog_entry_author
_cod_changelog_entry_date
_cod_changelog_entry_text
1
;cod-tools version 3.8.0
Id: cif_guess_AMCSD_atom_types 9581 2023-05-17 12:35:41Z saulius
;
2023-05-23T09:22:16+03:00
;Derived atom types and hydrogen counts
from atom names that follow the AMCSD naming convention
(Wat == water, O-H == hydroxyl).
;

loop_
_cod_related_entry_id
_cod_related_entry_database
_cod_related_entry_code
1 AMCSD 0003814
